data_4067528
loop_
_publ_author_name
'Lu, Di'
'Rae, A. David'
'Salem, Geoff'
'Weir, Michelle L.'
'Willis, Anthony C.'
'Wild, S. Bruce'

_publ_section_title
;
 Arsenicin A, A Natural Polyarsenical: Synthesis and Crystal Structure
;
_journal_issue 1
_journal_name_full Organometallics
_journal_page_first 32
_journal_paper_doi 10.1021/om900998q
_journal_volume 29
_journal_year 2010
_chemical_compound_source local
_chemical_formula_moiety 'C3 H6 As4 O3'
_chemical_formula_sum 'C3 H6 As4 O3'
_chemical_formula_weight 389.77
_space_group_IT_number 2
_symmetry_cell_setting triclinic
_symmetry_space_group_name_Hall '-P 1'
_symmetry_space_group_name_H-M 'P -1'
_atom_sites_solution_hydrogens geom
_atom_sites_solution_primary direct
_audit_creation_date 09-08-28
_audit_creation_method CRYSTALS_ver_12.85
_audit_update_record
;
2009-08-28 - Report on C3 H6 As4 O3
             by Anthony C. Willis
             for   Di Lu and S. Bruce Wild

2009-08-31 - passes checkcif tests with minor warnings

;
_cell_angle_alpha 118.772(3)
_cell_angle_beta 90.380(3)
_cell_angle_gamma 90.766(3)
_cell_formula_units_Z 4
_cell_length_a 7.3954(6)
_cell_length_b 11.4072(10)
_cell_length_c 11.5554(9)
_cell_measurement_reflns_used 14932
_cell_measurement_temperature 295
_cell_measurement_theta_max 27.5
_cell_measurement_theta_min 3
_cell_volume 854.30(12)
_computing_cell_refinement 'DENZO/SCALEPACK (Otwinowski & Minor, 1997)'
_computing_data_collection 'COLLECT (Nonius, 1997-2001).'
_computing_data_reduction 'DENZO/SCALEPACK (Otwinowski & Minor, 1997)'
_computing_molecular_graphics
; 
ORTEP-II (Johnson 1976) in teXsan (MSC, 1992-1997)
;
_computing_publication_material 'CRYSTALS (Betteridge et al., 2003)'
_computing_structure_refinement 'CRYSTALS (Betteridge et al., 2003)'
_computing_structure_solution 'SIR92 (Altomare et al., 1994)'
_diffrn_ambient_temperature 295
_diffrn_measured_fraction_theta_full 0.989
_diffrn_measured_fraction_theta_max 0.986
_diffrn_measurement_device 'Nonius KappaCCD'
_diffrn_measurement_device_type Area
_diffrn_measurement_method ' \f and \w scans with CCD '
_diffrn_radiation_monochromator graphite
_diffrn_radiation_type 'Mo K\a'
_diffrn_radiation_wavelength 0.71073
_diffrn_reflns_av_R_equivalents 0.092
_diffrn_reflns_limit_h_max 9
_diffrn_reflns_limit_h_min -9
_diffrn_reflns_limit_k_max 14
_diffrn_reflns_limit_k_min -14
_diffrn_reflns_limit_l_max 14
_diffrn_reflns_limit_l_min -15
_diffrn_reflns_number 14095
_diffrn_reflns_theta_full 26.980
_diffrn_reflns_theta_max 27.530
_diffrn_reflns_theta_min 2.755
_diffrn_standards_number 0
_exptl_absorpt_coefficient_mu 15.459
_exptl_absorpt_correction_T_max 0.173
_exptl_absorpt_correction_T_min 0.077
_exptl_absorpt_correction_type integration
_exptl_absorpt_process_details
;
via Gaussian method (Coppens, 1970) implemented in maXus (2000)
;
_exptl_crystal_colour colourless
_exptl_crystal_density_diffrn 3.030
_exptl_crystal_density_method 'not measured'
_exptl_crystal_description block
_exptl_crystal_F_000 720
_exptl_crystal_size_max 0.28
_exptl_crystal_size_mid 0.19
_exptl_crystal_size_min 0.15
_refine_diff_density_max 2.01
_refine_diff_density_min -1.42
_refine_ls_extinction_method None
_refine_ls_goodness_of_fit_ref 0.9937
_refine_ls_hydrogen_treatment constr
_refine_ls_matrix_type full
_refine_ls_number_parameters 182
_refine_ls_number_reflns 3884
_refine_ls_number_restraints 0
_refine_ls_R_factor_all 0.0748
_refine_ls_R_factor_gt 0.0620
_refine_ls_shift/su_max 0.001135
_refine_ls_structure_factor_coef Fsqd
_refine_ls_weighting_details
;
 Method= Modified Sheldrick 
 w=1/[\s^2^(F^2^) + ( 0.10P)^2^ + 6.39P] 
 ,where P=(max(Fo^2^,0) + 2Fc^2^)/3 
;
_refine_ls_weighting_scheme calc
_refine_ls_wR_factor_all 0.1823
_refine_ls_wR_factor_gt 0.1736
_refine_ls_wR_factor_ref 0.1823
_reflns_limit_h_max 9
_reflns_limit_h_min -9
_reflns_limit_k_max 13
_reflns_limit_k_min -14
_reflns_limit_l_max 15
_reflns_limit_l_min 0
_reflns_number_gt 3081
_reflns_number_total 3884
_reflns_threshold_expression I>2.0\s(I)
_oxford_diffrn_Wilson_B_factor 3.57
_oxford_diffrn_Wilson_scale 4.13
_oxford_refine_ls_r_factor_ref 0.0748
_oxford_refine_ls_scale 1.615(17)
_oxford_reflns_number_all 3884
_oxford_reflns_threshold_expression_ref I>-10.0\s(I)
_oxford_structure_analysis_title '8281223 wil0901a'
_cod_data_source_file om900998q_si_001.cif
_cod_data_source_block wil0901a
_cod_original_sg_symbol_H-M 'P -1 '
_cod_database_code 4067528

loop_
_symmetry_equiv_pos_as_xyz
x,y,z
-x,-y,-z

loop_
_atom_site_label
_atom_site_type_symbol
_atom_site_fract_x
_atom_site_fract_y
_atom_site_fract_z
_atom_site_U_iso_or_equiv
_atom_site_occupancy
_atom_site_adp_type
_atom_site_refinement_flags_posn
As1 As 1.14532(18) 0.62489(12) 0.78151(12) 0.0541 1.0000 Uani .
As2 As 0.82031(15) 0.63060(10) 0.59176(11) 0.0429 1.0000 Uani .
As3 As 0.82308(15) 0.86222(10) 0.90004(11) 0.0455 1.0000 Uani .
As4 As 1.13414(17) 0.88411(11) 0.71233(11) 0.0517 1.0000 Uani .
As5 As 0.4226(2) 0.19443(14) 0.85132(14) 0.0666 1.0000 Uani .
As6 As 0.7423(2) 0.40976(14) 0.89299(15) 0.0700 1.0000 Uani .
As7 As 0.7831(2) 0.11127(15) 0.6506(2) 0.0801 1.0000 Uani .
As8 As 0.4760(2) 0.29383(17) 0.62142(16) 0.0741 1.0000 Uani .
O1 O 0.9833(11) 0.5534(6) 0.6465(7) 0.0463 1.0000 Uani .
O2 O 0.7203(10) 0.7438(7) 0.7452(8) 0.0482 1.0000 Uani .
O3 O 0.9786(11) 0.9485(7) 0.8483(7) 0.0491 1.0000 Uani .
O4 O 0.5727(17) 0.3375(10) 0.9442(9) 0.0779 1.0000 Uani .
O5 O 0.8673(13) 0.2651(11) 0.7833(12) 0.0798 1.0000 Uani .
O6 O 0.6424(16) 0.1644(11) 0.5597(9) 0.0797 1.0000 Uani .
C1 C 0.9894(17) 0.7440(11) 0.9245(11) 0.0512 1.0000 Uani .
C2 C 0.9777(17) 0.7578(11) 0.5673(11) 0.0498 1.0000 Uani .
C3 C 1.2679(16) 0.7609(14) 0.7493(15) 0.0657 1.0000 Uani .
C4 C 0.6009(19) 0.0623(12) 0.7405(15) 0.0620 1.0000 Uani .
C5 C 0.613(2) 0.4388(12) 0.7648(14) 0.0623 1.0000 Uani .
C6 C 0.3234(18) 0.2368(16) 0.7190(16) 0.0711 1.0000 Uani .
H11 H 1.0710 0.8028 1.0005 0.0609 1.0000 Uiso R
H12 H 0.9139 0.6859 0.9487 0.0609 1.0000 Uiso R
H21 H 1.0583 0.7032 0.4917 0.0636 1.0000 Uiso R
H22 H 0.8967 0.8123 0.5429 0.0636 1.0000 Uiso R
H31 H 1.3437 0.8171 0.8299 0.0735 1.0000 Uiso R
H32 H 1.3482 0.7110 0.6721 0.0735 1.0000 Uiso R
H41 H 0.6668 0.0342 0.7987 0.0781 1.0000 Uiso R
H42 H 0.5312 -0.0159 0.6709 0.0781 1.0000 Uiso R
H51 H 0.5254 0.5113 0.8149 0.0797 1.0000 Uiso R
H52 H 0.7045 0.4711 0.7226 0.0797 1.0000 Uiso R
H61 H 0.2349 0.3098 0.7658 0.0874 1.0000 Uiso R
H62 H 0.2577 0.1543 0.6523 0.0874 1.0000 Uiso R

loop_
_atom_site_aniso_label
_atom_site_aniso_U_11
_atom_site_aniso_U_22
_atom_site_aniso_U_33
_atom_site_aniso_U_23
_atom_site_aniso_U_13
_atom_site_aniso_U_12
As1 0.0599(7) 0.0490(6) 0.0475(6) 0.0182(5) -0.0089(5) 0.0174(5)
As2 0.0467(6) 0.0393(5) 0.0450(5) 0.0223(4) -0.0085(4) -0.0038(4)
As3 0.0520(6) 0.0424(5) 0.0458(6) 0.0239(5) 0.0137(5) 0.0099(4)
As4 0.0566(7) 0.0440(6) 0.0475(6) 0.0167(5) 0.0101(5) -0.0110(5)
As5 0.0846(10) 0.0629(8) 0.0610(8) 0.0367(6) 0.0237(7) -0.0044(6)
As6 0.0828(10) 0.0574(8) 0.0670(8) 0.0285(6) -0.0183(7) -0.0199(7)
As7 0.0660(9) 0.0577(8) 0.1099(13) 0.0342(8) 0.0321(9) 0.0224(6)
As8 0.0806(10) 0.0924(11) 0.0760(9) 0.0624(9) -0.0211(8) -0.0084(8)
O1 0.063(5) 0.032(3) 0.042(4) 0.016(3) 0.002(3) 0.007(3)
O2 0.041(4) 0.048(4) 0.058(4) 0.027(3) 0.006(3) 0.006(3)
O3 0.067(5) 0.033(3) 0.043(4) 0.014(3) 0.012(3) 0.002(3)
O4 0.123(9) 0.063(5) 0.041(4) 0.020(4) 0.005(5) -0.017(6)
O5 0.054(5) 0.078(6) 0.113(9) 0.050(6) -0.012(5) -0.002(5)
O6 0.107(8) 0.078(6) 0.046(5) 0.023(4) 0.019(5) 0.003(6)
C1 0.065(7) 0.045(5) 0.042(5) 0.020(4) -0.001(5) 0.010(5)
C2 0.063(7) 0.048(6) 0.048(6) 0.031(5) 0.005(5) -0.001(5)
C3 0.037(6) 0.079(9) 0.067(8) 0.024(7) 0.002(5) 0.000(6)
C4 0.067(8) 0.050(6) 0.079(9) 0.039(6) -0.008(6) -0.004(5)
C5 0.072(8) 0.046(6) 0.081(9) 0.040(6) 0.012(7) 0.009(5)
C6 0.046(6) 0.083(9) 0.090(10) 0.046(8) 0.000(6) -0.003(6)

loop_
_atom_type_symbol
_atom_type_scat_dispersion_real
_atom_type_scat_dispersion_imag
_atom_type_scat_Cromer_Mann_a1
_atom_type_scat_Cromer_Mann_b1
_atom_type_scat_Cromer_Mann_a2
_atom_type_scat_Cromer_Mann_b2
_atom_type_scat_Cromer_Mann_a3
_atom_type_scat_Cromer_Mann_b3
_atom_type_scat_Cromer_Mann_a4
_atom_type_scat_Cromer_Mann_b4
_atom_type_scat_Cromer_Mann_c
_atom_type_scat_source
C 0.0033 0.0016 2.3100 20.8439 1.0200 10.2075 1.5886 0.5687 0.8650 51.6512 0.2156 'International Tables Vol C 4.2.6.8 and 6.1.1.4'
H 0.0000 0.0000 0.4930 10.5109 0.3229 26.1257 0.1402 3.1424 0.0408 57.7998 0.0030 'International Tables Vol C 4.2.6.8 and 6.1.1.4'
As 0.0499 2.0058 16.6723 2.6345 6.0701 0.2647 3.4313 12.9479 4.2779 47.7972 2.5310 'International Tables Vol C 4.2.6.8 and 6.1.1.4'
O 0.0106 0.0060 3.0485 13.2771 2.2868 5.7011 1.5463 0.3239 0.8670 32.9089 0.2508 'International Tables Vol C 4.2.6.8 and 6.1.1.4'

loop_
_exptl_crystal_face_index_h
_exptl_crystal_face_index_k
_exptl_crystal_face_index_l
_exptl_crystal_face_perp_dist
0 0 1 0.130
0 0 -1 0.150
1 0 0 0.040
-1 0 0 0.130
0 1 0 0.100
0 -1 0 0.140
0 1 -1 0.050
0 -1 1 0.147
-1 1 -1 0.080
3 -3 3 0.076
3 3 -3 0.017
-3 -3 3 0.147
-3 3 3 0.143

loop_
_geom_angle_atom_site_label_1
_geom_angle_atom_site_label_2
_geom_angle_atom_site_label_3
_geom_angle
_geom_angle_publ_flag
O1 As1 C1 100.2(4) yes
O1 As1 C3 101.5(5) yes
C1 As1 C3 98.2(5) yes
O1 As2 O2 100.7(3) yes
O1 As2 C2 100.3(4) yes
O2 As2 C2 99.3(4) yes
O2 As3 O3 101.4(3) yes
O2 As3 C1 99.4(4) yes
O3 As3 C1 99.8(5) yes
O3 As4 C2 101.2(4) yes
O3 As4 C3 100.3(5) yes
C2 As4 C3 100.1(5) yes
O4 As5 C4 99.5(5) yes
O4 As5 C6 101.2(6) yes
C4 As5 C6 98.5(6) yes
O4 As6 O5 101.3(5) yes
O4 As6 C5 101.2(6) yes
O5 As6 C5 99.2(6) yes
O5 As7 O6 103.1(5) yes
O5 As7 C4 100.7(6) yes
O6 As7 C4 100.2(5) yes
O6 As8 C5 100.6(5) yes
O6 As8 C6 101.4(6) yes
C5 As8 C6 100.7(6) yes
As1 O1 As2 130.9(4) yes
As3 O2 As2 130.6(4) yes
As4 O3 As3 130.2(4) yes
As5 O4 As6 131.4(5) yes
As6 O5 As7 128.3(6) yes
As8 O6 As7 128.4(5) yes
As1 C1 As3 120.8(6) yes
As1 C1 H11 106.6 no
As3 C1 H11 106.6 no
As1 C1 H12 106.6 no
As3 C1 H12 106.6 no
H11 C1 H12 109.5 no
As4 C2 As2 120.1(5) yes
As4 C2 H21 106.8 no
As2 C2 H21 106.8 no
As4 C2 H22 106.8 no
As2 C2 H22 106.8 no
H21 C2 H22 109.5 no
As4 C3 As1 121.9(6) yes
As4 C3 H31 106.3 no
As1 C3 H31 106.3 no
As4 C3 H32 106.3 no
As1 C3 H32 106.3 no
H31 C3 H32 109.5 no
As7 C4 As5 119.8(6) yes
As7 C4 H41 106.8 no
As5 C4 H41 106.8 no
As7 C4 H42 106.9 no
As5 C4 H42 106.8 no
H41 C4 H42 109.5 no
As6 C5 As8 121.0(6) yes
As6 C5 H51 106.5 no
As8 C5 H51 106.5 no
As6 C5 H52 106.5 no
As8 C5 H52 106.5 no
H51 C5 H52 109.5 no
As8 C6 As5 121.5(7) yes
As8 C6 H61 106.4 no
As5 C6 H61 106.4 no
As8 C6 H62 106.4 no
As5 C6 H62 106.4 no
H61 C6 H62 109.5 no

loop_
_geom_bond_atom_site_label_1
_geom_bond_atom_site_label_2
_geom_bond_distance
_geom_bond_publ_flag
As1 O1 1.805(8) yes
As1 C1 1.952(11) yes
As1 C3 1.972(15) yes
As2 O1 1.784(7) yes
As2 O2 1.788(8) yes
As2 C2 1.973(11) yes
As3 O2 1.798(8) yes
As3 O3 1.786(8) yes
As3 C1 1.954(11) yes
As4 O3 1.808(7) yes
As4 C2 1.957(12) yes
As4 C3 1.936(14) yes
As5 O4 1.816(10) yes
As5 C4 1.967(14) yes
As5 C6 1.953(15) yes
As6 O4 1.748(10) yes
As6 O5 1.796(11) yes
As6 C5 1.917(14) yes
As7 O5 1.785(11) yes
As7 O6 1.780(12) yes
As7 C4 1.940(14) yes
As8 O6 1.803(11) yes
As8 C5 1.950(15) yes
As8 C6 1.916(15) yes
C1 H11 1.000 no
C1 H12 1.000 no
C2 H21 1.000 no
C2 H22 1.000 no
C3 H31 1.000 no
C3 H32 1.000 no
C4 H41 1.000 no
C4 H42 1.000 no
C5 H51 1.000 no
C5 H52 1.000 no
C6 H61 1.000 no
C6 H62 1.000 no

loop_
_geom_contact_atom_site_label_1
_geom_contact_atom_site_label_2
_geom_contact_distance
_geom_contact_site_symmetry_2
_geom_contact_publ_flag
As2 O1 2.944(7) 2_766 no
As3 O3 3.014(7) 2_777 no
As4 O6 3.37(1) 2_766 no
As6 O4 3.51(1) 2_667 no
O1 O1 3.01(2) 2_766 no
O1 C2 3.22(1) 2_766 no
O1 C5 3.57(2) . no
O2 C3 3.35(1) 1_455 no
O3 O3 3.13(2) 2_777 no
O3 C1 3.22(1) 2_777 no
O3 C4 3.56(2) 1_565 no
O4 C5 3.41(2) 2_667 no
O4 O4 3.48(2) 2_667 no
O5 C6 3.44(2) 1_655 no
O5 C1 3.58(2) 2_767 no
O6 C2 3.48(2) 2_766 no

loop_
_geom_hbond_atom_site_label_D
_geom_hbond_atom_site_label_H
_geom_hbond_atom_site_label_A
_geom_hbond_site_symmetry_A
_geom_hbond_angle_DHA
_geom_hbond_distance_DH
_geom_hbond_distance_HA
_geom_hbond_distance_DA
_geom_hbond_publ_flag
C1 H11 O3 2_777 124 1.00 2.55 3.22(2) no
C2 H21 O1 2_766 121 1.00 2.58 3.22(2) no
C5 H51 O4 2_667 139 1.00 2.59 3.41(2) no
C5 H52 O1 . 169 1.00 2.58 3.57(2) no

loop_
_geom_torsion_atom_site_label_1
_geom_torsion_atom_site_label_2
_geom_torsion_atom_site_label_3
_geom_torsion_atom_site_label_4
_geom_torsion
_geom_torsion_publ_flag
As1 O1 As2 O2 -46.9(7) no
As1 O1 As2 C2 54.8(7) no
As1 C1 As3 O2 48.4(7) no
As1 C1 As3 O3 -55.0(7) no
As1 C3 As4 O3 51.2(8) no
As1 C3 As4 C2 -52.3(9) no
As2 O1 As1 C1 48.9(8) no
As2 O1 As1 C3 -51.7(7) no
As2 O2 As3 O3 49.5(8) no
As2 O2 As3 C1 -52.6(9) no
As2 C2 As4 O3 -47.0(7) no
As2 C2 As4 C3 55.8(8) no
As3 O2 As2 O1 49.3(8) no
As3 O2 As2 C2 -53.1(8) no
As3 O3 As4 C2 47.7(8) no
As3 O3 As4 C3 -54.8(7) no
As3 C1 As1 O1 -47.1(7) no
As3 C1 As1 C3 56.2(8) no
As4 O3 As3 O2 -45.4(7) no
As4 O3 As3 C1 56.3(7) no
As4 C2 As2 O1 -54.2(7) no
As4 C2 As2 O2 48.6(7) no
As4 C3 As1 O1 47.6(8) no
As4 C3 As1 C1 -54.6(9) no
As5 O4 As6 O5 -48(1) no
As5 O4 As6 C5 53(1) no
As5 C4 As7 O5 49(1) no
As5 C4 As7 O6 -56.1(9) no
As5 C6 As8 O6 51.7(8) no
As5 C6 As8 C5 -51.5(9) no
As6 O4 As5 C4 50(1) no
As6 O4 As5 C6 -51(1) no
As6 O5 As7 O6 50(1) no
As6 O5 As7 C4 -53(1) no
As6 C5 As8 O6 -50(1) no
As6 C5 As8 C6 54(1) no
As7 O5 As6 O4 50(1) no
As7 O5 As6 C5 -53(1) no
As7 O6 As8 C5 48(1) no
As7 O6 As8 C6 -56(1) no
As7 C4 As5 O4 -47(1) no
As7 C4 As5 C6 56.3(9) no
As8 O6 As7 O5 -46(1) no
As8 O6 As7 C4 57.6(9) no
As8 C5 As6 O4 -52.2(9) no
As8 C5 As6 O5 51.3(9) no
As8 C6 As5 O4 47.3(9) no
As8 C6 As5 C4 -54.3(9) no

loop_
_oxford_twin_element_scale_factors
0.869(2)
0.131(2)
